data_4512682
loop_
_publ_author_name
'Wan, Xiuyan'
'Jiang, Feilong'
'Chen, Lian'
'Wu, Mingyan'
'Zhang, Mingjian'
'Pan, Jie'
'Su, Kongzhao'
'Yang, Yan'
'Hong, Maochun'

_publ_section_title
;
 Structural Diversity Modulated by the Ratios of a Ternary Solvent
 Mixture: Syntheses, Structures, and Luminescent Properties of Five
 Zinc(II) Metal--Organic Frameworks
;
_journal_issue 3
_journal_name_full 'Crystal Growth &amp; Design'
_journal_page_first 1481
_journal_paper_doi 10.1021/cg501828u
_journal_volume 15
_journal_year 2015
_chemical_formula_sum 'C24 H8 O14.5 Zn2.5'
_chemical_formula_weight 691.89
_chemical_name_systematic
;
 ?
;
_space_group_crystal_system monoclinic
_space_group_IT_number 15
_space_group_name_H-M_alt 'I 2/c 1 1'
_symmetry_space_group_name_Hall '-I 2yc'
_symmetry_space_group_name_H-M 'I 1 2/c 1'
_atom_sites_solution_hydrogens mixed
_audit_creation_method SHELXL-2013
_cell_angle_alpha 90
_cell_angle_beta 94.5950(10)
_cell_angle_gamma 90
_cell_formula_units_Z 8
_cell_length_a 15.4272(2)
_cell_length_b 29.4160(4)
_cell_length_c 16.3560(2)
_cell_measurement_reflns_used 6665
_cell_measurement_temperature 100(2)
_cell_measurement_theta_max 73.4290
_cell_measurement_theta_min 4.8250
_cell_volume 7398.60(17)
_computing_cell_refinement 'CrysAlisPro, Agilent Technologies'
_computing_data_collection 'CrysAlisPro, Agilent Technologies'
_computing_data_reduction 'CrysAlisPro, Agilent Technologies'
_computing_structure_refinement 'SHELXL-2013 (Sheldrick, 2013)'
_diffrn_ambient_temperature 100(2)
_diffrn_detector_area_resol_mean 10.5594
_diffrn_measured_fraction_theta_full 0.995
_diffrn_measured_fraction_theta_max 0.967
_diffrn_measurement_device_type 'SuperNova, Dual, Cu at zero, Atlas'
_diffrn_measurement_method '\w scans'
_diffrn_radiation_type CuK\a
_diffrn_radiation_wavelength 1.54184
_diffrn_reflns_av_R_equivalents 0.0366
_diffrn_reflns_av_unetI/netI 0.0401
_diffrn_reflns_Laue_measured_fraction_full 0.995
_diffrn_reflns_Laue_measured_fraction_max 0.967
_diffrn_reflns_limit_h_max 18
_diffrn_reflns_limit_h_min -16
_diffrn_reflns_limit_k_max 33
_diffrn_reflns_limit_k_min -35
_diffrn_reflns_limit_l_max 18
_diffrn_reflns_limit_l_min -20
_diffrn_reflns_number 14798
_diffrn_reflns_point_group_measured_fraction_full 0.995
_diffrn_reflns_point_group_measured_fraction_max 0.967
_diffrn_reflns_theta_full 67.684
_diffrn_reflns_theta_max 73.603
_diffrn_reflns_theta_min 3.099
_diffrn_source 'sealed X-ray tube'
_exptl_absorpt_coefficient_mu 2.413
_exptl_absorpt_correction_T_max 1.00000
_exptl_absorpt_correction_T_min 0.82802
_exptl_absorpt_correction_type multi-scan
_exptl_absorpt_process_details 'CrysAlisPro, Agilent Technologies'
_exptl_crystal_colour colorless
_exptl_crystal_density_diffrn 1.242
_exptl_crystal_description prism
_exptl_crystal_F_000 2745
_exptl_crystal_size_max 0.180
_exptl_crystal_size_mid 0.160
_exptl_crystal_size_min 0.140
_platon_squeeze_details
;
;
_refine_diff_density_max 1.759
_refine_diff_density_min -2.780
_refine_diff_density_rms 0.133
_refine_ls_extinction_method none
_refine_ls_goodness_of_fit_ref 1.029
_refine_ls_hydrogen_treatment constr
_refine_ls_matrix_type full
_refine_ls_number_parameters 383
_refine_ls_number_reflns 7233
_refine_ls_number_restraints 30
_refine_ls_restrained_S_all 1.053
_refine_ls_R_factor_all 0.0778
_refine_ls_R_factor_gt 0.0652
_refine_ls_shift/su_max 0.000
_refine_ls_shift/su_mean 0.000
_refine_ls_structure_factor_coef Fsqd
_refine_ls_weighting_details 'w=1/[\s^2^(Fo^2^)+(0.1416P)^2^+17.6314P] where P=(Fo^2^+2Fc^2^)/3'
_refine_ls_weighting_scheme calc
_refine_ls_wR_factor_gt 0.1919
_refine_ls_wR_factor_ref 0.2050
_reflns_Friedel_coverage 0.000
_reflns_number_gt 5717
_reflns_number_total 7233
_reflns_threshold_expression 'I > 2\s(I)'
_cod_data_source_file cg501828u_si_002.cif
_cod_data_source_block complex1
_cod_depositor_comments 'Adding full bibliography for 4512682--4512686.cif.'
_cod_original_formula_sum 'C24 H8 O14.50 Zn2.50'
_cod_database_code 4512682
_shelx_space_group_comment
;
The symmetry employed for this shelxl refinement is uniquely defined
by the following loop, which should always be used as a source of
symmetry information in preference to the above space-group names.
They are only intended as comments.
;
_shelx_estimated_absorpt_t_min 0.671
_shelx_estimated_absorpt_t_max 0.729
_shelxl_version_number 2013-4

loop_
_space_group_symop_operation_xyz
'x, y, z'
'-x, y, -z+1/2'
'x+1/2, y+1/2, z+1/2'
'-x+1/2, y+1/2, -z+1'
'-x, -y, -z'
'x, -y, z-1/2'
'-x+1/2, -y+1/2, -z+1/2'
'x+1/2, -y+1/2, z'

loop_
_atom_site_label
_atom_site_type_symbol
_atom_site_fract_x
_atom_site_fract_y
_atom_site_fract_z
_atom_site_U_iso_or_equiv
_atom_site_adp_type
_atom_site_occupancy
_atom_site_site_symmetry_order
_atom_site_calc_flag
_atom_site_refinement_flags_posn
_atom_site_refinement_flags_adp
_atom_site_refinement_flags_occupancy
_atom_site_disorder_assembly
_atom_site_disorder_group
Zn1 Zn 0.5000 0.15902(2) 0.2500 0.01180(19) Uani 1 2 d S T P . .
Zn2 Zn 0.28095(3) 0.15656(2) 0.32783(3) 0.01627(18) Uani 1 1 d . . . . .
Zn3 Zn 0.27459(5) 0.48553(3) 0.79747(5) 0.0278(3) Uani 0.780(2) 1 d . . P A 1
Zn4 Zn 0.38035(17) 0.49318(10) 0.77167(17) 0.0302(9) Uani 0.220(2) 1 d . . P A 2
O1 O 0.4548(2) 0.20908(12) 0.3201(2) 0.0399(9) Uani 1 1 d . . . . .
O2 O 0.31824(18) 0.21801(9) 0.35085(19) 0.0249(6) Uani 1 1 d . . . . .
O3 O 0.6603(2) 0.33478(11) 0.3525(2) 0.0298(7) Uani 1 1 d . . . . .
O4 O 0.6082(2) 0.40551(12) 0.3469(3) 0.0523(11) Uani 1 1 d . . . . .
O5 O 0.22792(17) 0.36718(9) 0.28459(17) 0.0207(6) Uani 1 1 d . . . . .
O6 O 0.10714(19) 0.34235(9) 0.33872(18) 0.0227(6) Uani 1 1 d . . . . .
O7 O 0.3676(2) 0.47806(14) 0.6448(2) 0.0425(9) Uani 1 1 d . . . . .
O8 O 0.2564(2) 0.44726(11) 0.7026(2) 0.0364(8) Uani 1 1 d . . . . .
O9 O -0.1322(3) 0.42186(17) 0.6358(3) 0.0686(9) Uani 1 1 d . U . . .
O10 O -0.1678(3) 0.49431(17) 0.6530(3) 0.0686(9) Uani 1 1 d . . . . .
O11 O 0.0544(2) 0.60786(12) 0.6853(3) 0.0441(9) Uani 1 1 d . U . . .
O12 O 0.16978(19) 0.60370(9) 0.61148(18) 0.0261(6) Uani 1 1 d . . . . .
O13 O 0.5000 0.5362(2) 0.7500 0.0686(9) Uani 1 2 d S TU P . .
O14 O 0.2939(3) 0.54884(14) 0.7566(3) 0.0698(13) Uani 1 1 d . U . . .
O15 O 0.3936(10) 0.4850(6) 0.8502(8) 0.077(6) Uani 0.48(3) 1 d . . P A 1
O16 O 0.3615(9) 0.4591(6) 0.8736(8) 0.080(5) Uani 0.52(3) 1 d . U P A 2
C1 C 0.3937(2) 0.23223(13) 0.3424(2) 0.0182(7) Uani 1 1 d . . . . .
C2 C 0.4941(2) 0.29915(14) 0.3514(2) 0.0204(8) Uani 1 1 d . . . . .
H2 H 0.5377 0.2805 0.3307 0.024 Uiso 1 1 calc R U . . .
C3 C 0.5114(3) 0.34428(13) 0.3694(3) 0.0215(8) Uani 1 1 d . . . . .
C4 C 0.5998(3) 0.36369(16) 0.3555(3) 0.0312(10) Uani 1 1 d . . . . .
C5 C 0.4479(3) 0.37196(13) 0.3997(3) 0.0219(8) Uani 1 1 d . . . . .
H5 H 0.4600 0.4031 0.4110 0.026 Uiso 1 1 calc R U . . .
C6 C 0.3670(2) 0.35407(13) 0.4135(3) 0.0190(8) Uani 1 1 d . . . . .
C7 C 0.3488(2) 0.30846(12) 0.3936(2) 0.0150(7) Uani 1 1 d . . . . .
H7 H 0.2929 0.2962 0.4008 0.018 Uiso 1 1 calc R U . . .
C8 C 0.4129(2) 0.28106(13) 0.3634(2) 0.0171(7) Uani 1 1 d . . . . .
C9 C 0.3007(2) 0.38205(12) 0.4509(2) 0.0184(8) Uani 1 1 d . . . . .
C10 C 0.2129(2) 0.38270(12) 0.4232(2) 0.0161(7) Uani 1 1 d . . . . .
C11 C 0.1786(2) 0.36170(12) 0.3434(2) 0.0182(8) Uani 1 1 d . . . . .
C12 C 0.1537(2) 0.40792(13) 0.4649(2) 0.0197(8) Uani 1 1 d . . . . .
H12 H 0.0939 0.4072 0.4457 0.024 Uiso 1 1 calc R U . . .
C13 C 0.1791(3) 0.43386(13) 0.5333(3) 0.0201(8) Uani 1 1 d . . . . .
C14 C 0.2672(3) 0.43243(13) 0.5629(3) 0.0228(8) Uani 1 1 d . . . . .
C15 C 0.3263(3) 0.40701(13) 0.5217(3) 0.0223(8) Uani 1 1 d . . . . .
H15 H 0.3857 0.4066 0.5423 0.027 Uiso 1 1 calc R U . . .
C16 C 0.2999(3) 0.45458(15) 0.6420(3) 0.0269(9) Uani 1 1 d . . . . .
C17 C 0.1164(3) 0.46434(13) 0.5702(2) 0.0200(8) Uani 1 1 d . . . . .
C18 C 0.0343(3) 0.44870(15) 0.5875(3) 0.0299(10) Uani 1 1 d . . . . .
H18 H 0.0178 0.4182 0.5751 0.036 Uiso 1 1 calc R U . . .
C19 C -0.0237(3) 0.47795(16) 0.6230(3) 0.0343(11) Uani 1 1 d . . . . .
C20 C -0.1137(4) 0.46328(18) 0.6384(4) 0.0473(15) Uani 1 1 d . . . . .
C21 C -0.0003(3) 0.52251(14) 0.6408(3) 0.0252(9) Uani 1 1 d . . . . .
H21 H -0.0393 0.5420 0.6662 0.030 Uiso 1 1 calc R U . . .
C22 C 0.0804(3) 0.53884(13) 0.6216(2) 0.0209(8) Uani 1 1 d . . . . .
C23 C 0.1028(3) 0.58700(13) 0.6402(3) 0.0239(9) Uani 1 1 d . . . . .
C24 C 0.1381(2) 0.51021(13) 0.5855(2) 0.0189(8) Uani 1 1 d . . . . .
H24 H 0.1924 0.5217 0.5711 0.023 Uiso 1 1 calc R U . . .
H14A H 0.3514 0.5535 0.7779 0.023 Uiso 1 1 d R U . . .
H14B H 0.2763 0.5779 0.7604 0.023 Uiso 1 1 d R U . . .
H13A H 0.5373 0.5563 0.7748 0.023 Uiso 1 1 d R U . . .

loop_
_atom_site_aniso_label
_atom_site_aniso_U_11
_atom_site_aniso_U_22
_atom_site_aniso_U_33
_atom_site_aniso_U_23
_atom_site_aniso_U_13
_atom_site_aniso_U_12
Zn1 0.0083(4) 0.0071(3) 0.0206(4) 0.000 0.0048(3) 0.000
Zn2 0.0096(3) 0.0128(3) 0.0270(3) -0.00310(18) 0.0056(2) -0.00063(17)
Zn3 0.0178(4) 0.0386(5) 0.0278(4) -0.0095(3) 0.0060(3) -0.0020(3)
Zn4 0.0211(15) 0.0403(17) 0.0281(14) -0.0134(12) -0.0048(11) 0.0099(11)
O1 0.0179(16) 0.0328(18) 0.067(2) -0.0323(17) -0.0082(15) 0.0130(13)
O2 0.0234(15) 0.0095(12) 0.0425(17) -0.0065(11) 0.0081(13) -0.0002(10)
O3 0.0123(15) 0.0351(17) 0.0432(18) -0.0027(14) 0.0097(13) 0.0003(12)
O4 0.0232(18) 0.0295(18) 0.107(4) -0.006(2) 0.022(2) -0.0064(14)
O5 0.0162(14) 0.0199(13) 0.0264(14) -0.0029(11) 0.0045(11) 0.0009(10)
O6 0.0133(14) 0.0261(15) 0.0285(15) -0.0050(11) 0.0008(11) -0.0071(10)
O7 0.0249(17) 0.060(2) 0.0416(19) -0.0282(17) -0.0015(14) -0.0089(16)
O8 0.048(2) 0.0287(17) 0.0339(17) -0.0055(13) 0.0087(15) 0.0021(14)
O9 0.0499(16) 0.0619(17) 0.098(2) -0.0169(17) 0.0315(15) -0.0097(15)
O10 0.0499(16) 0.0619(17) 0.098(2) -0.0169(17) 0.0315(15) -0.0097(15)
O11 0.0237(16) 0.0357(18) 0.073(2) -0.0349(17) 0.0040(16) 0.0067(13)
O12 0.0292(16) 0.0173(14) 0.0318(15) -0.0048(11) 0.0028(13) 0.0003(12)
O13 0.0499(16) 0.0619(17) 0.098(2) -0.0169(17) 0.0315(15) -0.0097(15)
O14 0.079(3) 0.035(2) 0.101(3) 0.000(2) 0.041(2) 0.0045(19)
O15 0.058(8) 0.092(11) 0.076(8) 0.013(7) -0.015(6) 0.007(7)
O16 0.062(6) 0.102(9) 0.073(6) -0.001(6) -0.006(5) -0.002(6)
C1 0.0145(18) 0.0161(18) 0.0239(18) -0.0050(14) 0.0001(15) 0.0046(14)
C2 0.0117(18) 0.0228(19) 0.027(2) -0.0076(15) 0.0043(15) 0.0037(15)
C3 0.0082(19) 0.022(2) 0.034(2) -0.0061(15) 0.0017(16) -0.0006(14)
C4 0.012(2) 0.033(2) 0.050(3) -0.004(2) 0.0128(19) -0.0040(17)
C5 0.0137(19) 0.0159(18) 0.036(2) -0.0048(15) 0.0030(16) -0.0001(14)
C6 0.0117(18) 0.0155(17) 0.030(2) -0.0059(15) 0.0033(15) 0.0003(14)
C7 0.0065(16) 0.0158(17) 0.0225(18) -0.0063(14) -0.0006(13) -0.0002(13)
C8 0.0125(18) 0.0154(18) 0.0237(18) -0.0052(14) 0.0028(14) 0.0021(14)
C9 0.0166(19) 0.0102(16) 0.0294(19) -0.0063(14) 0.0075(15) 0.0001(14)
C10 0.0123(18) 0.0104(16) 0.0259(18) -0.0037(13) 0.0030(14) -0.0008(13)
C11 0.0159(19) 0.0123(16) 0.0265(19) -0.0039(14) 0.0024(15) 0.0055(14)
C12 0.0111(18) 0.0184(18) 0.029(2) -0.0052(15) 0.0014(15) -0.0005(14)
C13 0.0161(19) 0.0147(17) 0.030(2) -0.0041(15) 0.0069(16) 0.0017(14)
C14 0.021(2) 0.0176(18) 0.030(2) -0.0074(15) 0.0052(17) 0.0003(15)
C15 0.0106(18) 0.0209(19) 0.035(2) -0.0103(16) -0.0020(16) 0.0025(14)
C16 0.024(2) 0.025(2) 0.032(2) -0.0097(17) 0.0015(18) 0.0098(17)
C17 0.017(2) 0.0167(18) 0.0266(19) -0.0057(15) 0.0051(16) 0.0022(14)
C18 0.027(2) 0.022(2) 0.043(2) -0.0114(18) 0.018(2) -0.0027(17)
C19 0.029(2) 0.029(2) 0.048(3) -0.014(2) 0.016(2) -0.0045(19)
C20 0.039(3) 0.035(3) 0.072(4) -0.020(3) 0.033(3) -0.012(2)
C21 0.020(2) 0.024(2) 0.033(2) -0.0086(16) 0.0106(17) 0.0011(16)
C22 0.0175(19) 0.0183(19) 0.0264(19) -0.0059(15) -0.0013(16) 0.0072(15)
C23 0.018(2) 0.0173(19) 0.035(2) -0.0068(16) -0.0020(17) 0.0074(15)
C24 0.0142(18) 0.0181(18) 0.0249(19) -0.0061(14) 0.0045(15) 0.0013(14)

loop_
_atom_type_symbol
_atom_type_description
_atom_type_scat_dispersion_real
_atom_type_scat_dispersion_imag
_atom_type_scat_source
C C 0.0181 0.0091 'International Tables Vol C Tables 4.2.6.8 and 6.1.1.4'
H H 0.0000 0.0000 'International Tables Vol C Tables 4.2.6.8 and 6.1.1.4'
O O 0.0492 0.0322 'International Tables Vol C Tables 4.2.6.8 and 6.1.1.4'
Zn Zn -1.5491 0.6778 'International Tables Vol C Tables 4.2.6.8 and 6.1.1.4'

loop_
_geom_angle_atom_site_label_1
_geom_angle_atom_site_label_2
_geom_angle_atom_site_label_3
_geom_angle
_geom_angle_site_symmetry_1
_geom_angle_site_symmetry_3
O1 Zn1 O1 86.7(2) 2_655 .
O1 Zn1 O11 93.87(18) 2_655 3_544
O1 Zn1 O11 175.45(14) . 3_544
O1 Zn1 O11 175.45(14) 2_655 4_545
O1 Zn1 O11 93.87(18) . 4_545
O11 Zn1 O11 86.0(2) 3_544 4_545
O1 Zn1 O6 96.73(12) 2_655 8
O1 Zn1 O6 84.87(12) . 8
O11 Zn1 O6 90.58(13) 3_544 8
O11 Zn1 O6 87.82(13) 4_545 8
O1 Zn1 O6 84.87(12) 2_655 7
O1 Zn1 O6 96.73(12) . 7
O11 Zn1 O6 87.82(13) 3_544 7
O11 Zn1 O6 90.58(13) 4_545 7
O6 Zn1 O6 177.81(15) 8 7
O2 Zn2 O3 96.43(13) . 8_455
O2 Zn2 O5 121.00(12) . 7
O3 Zn2 O5 104.14(13) 8_455 7
O2 Zn2 O12 123.16(13) . 4_545
O3 Zn2 O12 109.59(13) 8_455 4_545
O5 Zn2 O12 100.77(12) 7 4_545
O10 Zn3 O8 110.3(2) 2_556 .
O10 Zn3 O15 128.4(5) 2_556 .
O8 Zn3 O15 114.9(4) . .
O10 Zn3 O14 99.92(19) 2_556 .
O8 Zn3 O14 106.88(19) . .
O15 Zn3 O14 89.7(6) . .
O16 Zn4 O14 110.8(4) . .
O16 Zn4 O7 135.1(5) . .
O14 Zn4 O7 92.3(2) . .
O16 Zn4 O13 125.7(4) . .
O14 Zn4 O13 93.6(2) . .
O7 Zn4 O13 88.69(15) . .
O16 Zn4 H14A 112.9 . .
O14 Zn4 H14A 26.2 . .
O7 Zn4 H14A 104.7 . .
O13 Zn4 H14A 71.2 . .
C1 O1 Zn1 150.4(3) . .
C1 O2 Zn2 123.8(2) . .
C4 O3 Zn2 129.7(3) . 8
C11 O5 Zn2 131.0(3) . 7
C11 O6 Zn1 134.1(3) . 7
C16 O7 Zn4 99.4(3) . .
C16 O8 Zn3 118.9(3) . .
C20 O10 Zn3 125.7(4) . 2_556
C23 O11 Zn1 161.7(3) . 3_455
C23 O12 Zn2 114.4(3) . 4
Zn4 O13 Zn4 112.9(3) . 2_656
Zn4 O13 H13A 142.0 . .
Zn4 O13 H13A 86.5 2_656 .
Zn3 O14 H14A 100.0 . .
Zn4 O14 H14A 60.0 . .
Zn3 O14 H14B 143.4 . .
Zn4 O14 H14B 156.7 . .
H14A O14 H14B 96.7 . .
O1 C1 O2 125.6(4) . .
O1 C1 C8 116.9(3) . .
O2 C1 C8 117.5(3) . .
C3 C2 C8 119.9(3) . .
C3 C2 H2 120.0 . .
C8 C2 H2 120.0 . .
C2 C3 C5 120.5(4) . .
C2 C3 C4 119.5(4) . .
C5 C3 C4 120.0(4) . .
O4 C4 O3 125.0(4) . .
O4 C4 C3 119.6(4) . .
O3 C4 C3 115.4(4) . .
C6 C5 C3 120.1(4) . .
C6 C5 H5 119.9 . .
C3 C5 H5 119.9 . .
C5 C6 C7 119.4(3) . .
C5 C6 C9 121.0(3) . .
C7 C6 C9 119.6(3) . .
C8 C7 C6 119.9(3) . .
C8 C7 H7 120.0 . .
C6 C7 H7 120.0 . .
C2 C8 C7 120.1(3) . .
C2 C8 C1 119.9(3) . .
C7 C8 C1 120.0(3) . .
C10 C9 C15 117.7(3) . .
C10 C9 C6 123.9(3) . .
C15 C9 C6 118.3(4) . .
C9 C10 C12 120.3(3) . .
C9 C10 C11 122.9(3) . .
C12 C10 C11 116.4(3) . .
O6 C11 O5 126.2(4) . .
O6 C11 C10 119.5(3) . .
O5 C11 C10 114.3(3) . .
C13 C12 C10 122.3(4) . .
C13 C12 H12 118.9 . .
C10 C12 H12 118.9 . .
C12 C13 C14 117.8(3) . .
C12 C13 C17 120.7(4) . .
C14 C13 C17 121.4(4) . .
C15 C14 C13 120.0(4) . .
C15 C14 C16 117.5(4) . .
C13 C14 C16 122.3(3) . .
C14 C15 C9 121.9(4) . .
C14 C15 H15 119.1 . .
C9 C15 H15 119.1 . .
O7 C16 O8 124.2(4) . .
O7 C16 C14 119.7(4) . .
O8 C16 C14 116.1(4) . .
C18 C17 C24 119.1(3) . .
C18 C17 C13 121.0(4) . .
C24 C17 C13 119.9(3) . .
C17 C18 C19 120.1(4) . .
C17 C18 H18 120.0 . .
C19 C18 H18 120.0 . .
C21 C19 C18 120.2(4) . .
C21 C19 C20 118.0(4) . .
C18 C19 C20 121.7(4) . .
O9 C20 O10 123.6(5) . .
O9 C20 C19 119.2(5) . .
O10 C20 C19 117.2(5) . .
C19 C21 C22 120.2(4) . .
C19 C21 H21 119.9 . .
C22 C21 H21 119.9 . .
C24 C22 C21 120.0(4) . .
C24 C22 C23 121.2(4) . .
C21 C22 C23 118.7(3) . .
O11 C23 O12 124.8(4) . .
O11 C23 C22 116.7(4) . .
O12 C23 C22 118.5(3) . .
C22 C24 C17 120.3(4) . .
C22 C24 H24 119.9 . .
C17 C24 H24 119.9 . .

loop_
_geom_bond_atom_site_label_1
_geom_bond_atom_site_label_2
_geom_bond_distance
_geom_bond_site_symmetry_2
Zn1 O1 2.025(3) 2_655
Zn1 O1 2.025(3) .
Zn1 O11 2.057(3) 3_544
Zn1 O11 2.057(3) 4_545
Zn1 O6 2.111(3) 8
Zn1 O6 2.111(3) 7
Zn2 O2 1.925(3) .
Zn2 O3 1.952(3) 8_455
Zn2 O5 1.961(3) 7
Zn2 O12 1.965(3) 4_545
Zn3 O10 1.910(4) 2_556
Zn3 O8 1.920(3) .
Zn3 O15 1.965(13) .
Zn3 O14 2.009(4) .
Zn4 O16 1.987(19) .
Zn4 O14 2.113(5) .
Zn4 O7 2.116(4) .
Zn4 O13 2.288(5) .
Zn4 H14A 1.8344 .
O1 C1 1.240(5) .
O2 C1 1.256(5) .
O3 C4 1.267(5) .
O3 Zn2 1.952(3) 8
O4 C4 1.246(6) .
O5 C11 1.283(5) .
O5 Zn2 1.962(3) 7
O6 C11 1.237(5) .
O6 Zn1 2.111(3) 7
O7 C16 1.249(6) .
O8 C16 1.260(6) .
O9 C20 1.251(7) .
O10 C20 1.273(7) .
O10 Zn3 1.910(4) 2_556
O11 C23 1.251(5) .
O11 Zn1 2.057(3) 3_455
O12 C23 1.268(5) .
O12 Zn2 1.965(3) 4
O13 Zn4 2.288(5) 2_656
O13 H13A 0.9003 .
O14 H14A 0.9359 .
O14 H14B 0.8998 .
C1 C8 1.501(5) .
C2 C3 1.381(5) .
C2 C8 1.389(5) .
C2 H2 0.9500 .
C3 C5 1.396(5) .
C3 C4 1.512(5) .
C5 C6 1.389(5) .
C5 H5 0.9500 .
C6 C7 1.403(5) .
C6 C9 1.483(5) .
C7 C8 1.398(5) .
C7 H7 0.9500 .
C9 C10 1.394(6) .
C9 C15 1.401(5) .
C10 C12 1.397(5) .
C10 C11 1.501(5) .
C12 C13 1.384(5) .
C12 H12 0.9500 .
C13 C14 1.406(6) .
C13 C17 1.483(5) .
C14 C15 1.394(5) .
C14 C16 1.499(6) .
C15 H15 0.9500 .
C17 C18 1.397(6) .
C17 C24 1.408(5) .
C18 C19 1.402(6) .
C18 H18 0.9500 .
C19 C21 1.385(6) .
C19 C20 1.494(6) .
C21 C22 1.393(6) .
C21 H21 0.9500 .
C22 C24 1.391(5) .
C22 C23 1.484(5) .
C24 H24 0.9500 .

loop_
_platon_squeeze_void_nr
_platon_squeeze_void_average_x
_platon_squeeze_void_average_y
_platon_squeeze_void_average_z
_platon_squeeze_void_volume
_platon_squeeze_void_count_electrons
1 0.000 0.000 0.000 33.4 16.9
2 0.000 0.000 0.500 33.3 17.2
3 -0.014 0.250 0.750 1356.5 270.5
4 -0.016 0.750 0.250 1356.5 270.5
5 0.500 0.500 0.000 33.3 17.2
6 0.500 0.500 0.500 33.3 16.9
